data_1568394
loop_
_publ_author_name
'Radevych, Danylo'
'Gajdardziska-Josifovska, Marija'
'Weinert, Michael'

_publ_section_title
;
 Two-dimensional crystal phases of graphene monoxide
;
_journal_issue 5
_journal_name_full 'Physical Review B'
_journal_paper_doi 10.1103/PhysRevB.107.054104
_journal_volume 107
_journal_year 2023
_chemical_formula_sum 'C12 O12'
_chemical_formula_weight 56.02
_chemical_name_common 'Cmm2 graphene monoxide (Cmm2-GmO)'
_space_group_IT_number 35
_space_group_name_Hall 'C 2 -2'
_space_group_name_H-M_alt 'C m m 2'
_space_group.reference_setting '035:C 2 -2'
_space_group.transform_Pp_abc a,b,c;0,0,0

_symmetry_Int_Tables_number 35
_symmetry_space_group_name_H-M 'C m m 2'
_audit_creation_method FINDSYM
_cell_angle_alpha 90.0000000000
_cell_angle_beta 90.0000000000
_cell_angle_gamma 90.0000000000
_cell_formula_units_Z 6
_cell_length_a 9.38
_cell_length_b 5.23
_cell_length_c 25.0000000000
_cell_volume 1226.435
_journal_article_reference 054104
_cod_data_source_file cmm2-gmo.cif
_cod_data_source_block findsym-output
_cod_depositor_comments 'DOI added.'
_cod_struct_determination_method theoretical
_cod_database_code 1568394

loop_
_space_group_symop_id
_space_group_symop_operation_xyz
1 x,y,z
2 -x,-y,z
3 -x,y,z
4 x,-y,z
5 x+1/2,y+1/2,z
6 -x+1/2,-y+1/2,z
7 -x+1/2,y+1/2,z
8 x+1/2,-y+1/2,z

loop_
_atom_site_label
_atom_site_type_symbol
_atom_site_symmetry_multiplicity
_atom_site_Wyckoff_symbol
_atom_site_fract_x
_atom_site_fract_y
_atom_site_fract_z
_atom_site_occupancy
_atom_site_fract_symmform
O1 O 4 c 0.25000 0.25000 0.0268 1.00000 0,0,Dz
O2 O 4 d 0.16200 0.00000 -0.0472 1.00000 Dx,0,Dz
C1 C 8 f 0.13519 0.14200 0.0000 1.00000 Dx,Dy,Dz
O3 O 2 b 0.00000 0.50000 0.0416 1.00000 0,0,Dz
O4 O 2 b 0.00000 0.50000 -0.0416 1.00000 0,0,Dz
C2 C 4 e 0.00000 0.30900 0.0000 1.00000 0,Dy,Dz
